data_1566996
loop_
_publ_author_name
'Li, Zi-Qi'
'He, Wen-Ji'
'Ni, Hui-Qi'
'Engle, Keary M.'

_publ_section_title
;
 Directed, nickel-catalyzed 1,2-alkylsulfenylation of alkenyl carbonyl
 compounds.
;
_journal_issue 22
_journal_name_full 'Chemical science'
_journal_page_first 6567
_journal_page_last 6572
_journal_paper_doi 10.1039/d2sc01563c
_journal_volume 13
_journal_year 2022
_chemical_formula_moiety 'C15 H15 N O S'
_chemical_formula_sum 'C15 H15 N O S'
_chemical_formula_weight 257.34
_space_group_crystal_system monoclinic
_space_group_IT_number 14
_space_group_name_Hall '-P 2yn'
_space_group_name_H-M_alt 'P 1 21/n 1'
_atom_sites_solution_hydrogens geom
_atom_sites_solution_primary dual
_audit_creation_date 2022-02-01
_audit_creation_method
;
Olex2 1.3
(compiled 2020.11.12 svn.r5f609507 for OlexSys, GUI svn.r6408)
;
_audit_update_record
;
2022-02-01 deposited with the CCDC.	2022-05-02 downloaded from the CCDC.
;
_cell_angle_alpha 90
_cell_angle_beta 116.848(3)
_cell_angle_gamma 90
_cell_formula_units_Z 4
_cell_length_a 15.7788(18)
_cell_length_b 5.6659(7)
_cell_length_c 16.0675(19)
_cell_measurement_reflns_used 4386
_cell_measurement_temperature 100.0
_cell_measurement_theta_max 26.38
_cell_measurement_theta_min 2.44
_cell_volume 1281.6(3)
_computing_cell_refinement 'SAINT V8.40A (Bruker, 2019)'
_computing_data_collection 'APEX2 v2013.6-2 (Bruker, 2013)'
_computing_data_reduction 'SAINT V8.40A (Bruker, 2019)'
_computing_molecular_graphics 'Olex2 1.3 (Dolomanov et al., 2009)'
_computing_publication_material 'Olex2 1.3 (Dolomanov et al., 2009)'
_computing_structure_refinement 'XL  (Sheldrick, 2008)'
_computing_structure_solution 'SHELXT  (Sheldrick, 2015)'
_diffrn_ambient_temperature 100.0
_diffrn_detector 'Bruker APEX-II CCD'
_diffrn_detector_area_resol_mean 7.9
_diffrn_detector_type 'CCD Area Detector'
_diffrn_measured_fraction_theta_full 0.997
_diffrn_measured_fraction_theta_max 0.997
_diffrn_measurement_device 'Kappa Four-Circle Diffractometer'
_diffrn_measurement_device_type 'Bruker APEX II Ultra'
_diffrn_measurement_method '\w and \f scans'
_diffrn_radiation_monochromator 'Double Bounce Multilayer Mirrors'
_diffrn_radiation_probe x-ray
_diffrn_radiation_type MoK\a
_diffrn_radiation_wavelength 0.71073
_diffrn_radiation_xray_symbol K-L~3~
_diffrn_reflns_av_R_equivalents 0.0422
_diffrn_reflns_av_unetI/netI 0.0303
_diffrn_reflns_Laue_measured_fraction_full 0.997
_diffrn_reflns_Laue_measured_fraction_max 0.997
_diffrn_reflns_limit_h_max 14
_diffrn_reflns_limit_h_min -19
_diffrn_reflns_limit_k_max 7
_diffrn_reflns_limit_k_min -7
_diffrn_reflns_limit_l_max 19
_diffrn_reflns_limit_l_min -19
_diffrn_reflns_number 13350
_diffrn_reflns_point_group_measured_fraction_full 0.997
_diffrn_reflns_point_group_measured_fraction_max 0.997
_diffrn_reflns_theta_full 25.242
_diffrn_reflns_theta_max 26.029
_diffrn_reflns_theta_min 1.501
_diffrn_source 'Micro Focus Rotating Anode'
_diffrn_source_current 50.0
_diffrn_source_power 2.5
_diffrn_source_type 'Bruker TXS'
_diffrn_source_voltage 50.0
_diffrn_standards_number 0
_exptl_absorpt_coefficient_mu 0.239
_exptl_absorpt_correction_T_max 0.6465
_exptl_absorpt_correction_T_min 0.6136
_exptl_absorpt_correction_type multi-scan
_exptl_absorpt_process_details
;
SADABS-2016/2 (Bruker,2016/2) was used for absorption correction.
wR2(int) was 0.1101 before and 0.0408 after correction.
The Ratio of minimum to maximum transmission is 0.9349.
The \l/2 correction factor is Not present.
;
_exptl_crystal_colour colourless
_exptl_crystal_colour_primary colourless
_exptl_crystal_density_diffrn 1.334
_exptl_crystal_description plank
_exptl_crystal_F_000 544
_exptl_crystal_recrystallization_method 'Re-crystallisation from solvent: Hexane'
_exptl_crystal_size_max 0.2
_exptl_crystal_size_mid 0.035
_exptl_crystal_size_min 0.035
_refine_diff_density_max 0.314
_refine_diff_density_min -0.276
_refine_diff_density_rms 0.057
_refine_ls_extinction_method none
_refine_ls_goodness_of_fit_ref 1.087
_refine_ls_hydrogen_treatment constr
_refine_ls_matrix_type full
_refine_ls_number_parameters 165
_refine_ls_number_reflns 2508
_refine_ls_number_restraints 0
_refine_ls_restrained_S_all 1.087
_refine_ls_R_factor_all 0.0456
_refine_ls_R_factor_gt 0.0403
_refine_ls_shift/su_max 0.000
_refine_ls_shift/su_mean 0.000
_refine_ls_structure_factor_coef Fsqd
_refine_ls_weighting_details 'w=1/[\s^2^(Fo^2^)+(0.0209P)^2^+1.8916P] where P=(Fo^2^+2Fc^2^)/3'
_refine_ls_weighting_scheme calc
_refine_ls_wR_factor_gt 0.0912
_refine_ls_wR_factor_ref 0.0935
_reflns_Friedel_coverage 0.000
_reflns_number_gt 2232
_reflns_number_total 2508
_reflns_threshold_expression 'I > 2\s(I)'
_cod_data_source_file d2sc01563c3.cif
_cod_data_source_block engle389
_cod_depositor_comments
;
The following automatic conversions were performed:

data item '_diffrn_radiation_probe' value 'X-ray' was changed to
'x-ray' in accordance with the
/home/data/users/saulius/crontab/automatic-downloads/rss-feeds/RSC/lib/dictionaries/cif_core.dic
dictionary named 'cif_core.dic' version 2.4.2 last updated on
2011-04-26.

Automatic conversion script
Id: cif_fix_values 7556 2019-12-06 15:28:31Z antanas 

 Adding full bibliography for 1566996--1566997.cif.
;
_cod_database_code 1566996
_shelx_shelxl_version_number 2018/3
_shelx_space_group_comment
;
The symmetry employed for this shelxl refinement is uniquely defined
by the following loop, which should always be used as a source of
symmetry information in preference to the above space-group names.
They are only intended as comments.
;
_shelx_estimated_absorpt_t_max 0.992
_shelx_estimated_absorpt_t_min 0.954
_olex2_refinement_description
;
1. Fixed Uiso
 At 1.2 times of:
  All C(H) groups
 At 1.5 times of:
  All C(H,H,H) groups
2.a Aromatic/amide H refined with riding coordinates:
 C4(H4), C5(H5), C6(H6), C7(H7), C8(H8), C10(H10), C11(H11), C13(H13), C14(H14)
2.b Idealised Me refined as rotating group:
 C1(H1A,H1B,H1C), C15(H15A,H15B,H15C)
;
_olex2_submission_special_instructions 'No special instructions were received'

loop_
_space_group_symop_operation_xyz
'x, y, z'
'-x+1/2, y+1/2, -z+1/2'
'-x, -y, -z'
'x-1/2, -y-1/2, z-1/2'

loop_
_atom_site_label
_atom_site_type_symbol
_atom_site_fract_x
_atom_site_fract_y
_atom_site_fract_z
_atom_site_U_iso_or_equiv
_atom_site_adp_type
_atom_site_occupancy
_atom_site_site_symmetry_order
_atom_site_calc_flag
_atom_site_refinement_flags_posn
_atom_site_refinement_flags_adp
_atom_site_refinement_flags_occupancy
_atom_site_disorder_assembly
_atom_site_disorder_group
S1 S 0.61974(3) 0.59943(9) 0.82815(3) 0.01428(14) Uani 1 1 d . . . . .
O1 O 0.45135(10) 0.7166(3) 0.93173(9) 0.0178(3) Uani 1 1 d . . . . .
N1 N 0.55874(11) 0.7492(3) 0.87491(11) 0.0147(4) Uani 1 1 d . . . . .
C1 C 0.61240(15) 0.9283(4) 0.94558(14) 0.0190(4) Uani 1 1 d . . . . .
H1A H 0.660395 0.850363 1.001459 0.029 Uiso 1 1 calc R U . . .
H1B H 0.568796 1.017609 0.961864 0.029 Uiso 1 1 calc R U . . .
H1C H 0.643713 1.036107 0.920463 0.029 Uiso 1 1 calc R U . . .
C2 C 0.47731(13) 0.6564(3) 0.87420(13) 0.0129(4) Uani 1 1 d . . . . .
C3 C 0.42116(13) 0.4804(4) 0.79966(13) 0.0133(4) Uani 1 1 d . . . . .
C4 C 0.39368(14) 0.5214(4) 0.70534(14) 0.0150(4) Uani 1 1 d . . . . .
H4 H 0.415276 0.658412 0.686571 0.018 Uiso 1 1 calc R U . . .
C5 C 0.33484(14) 0.3619(4) 0.63911(14) 0.0173(4) Uani 1 1 d . . . . .
H5 H 0.315627 0.391143 0.574852 0.021 Uiso 1 1 calc R U . . .
C6 C 0.30368(14) 0.1598(4) 0.66581(14) 0.0181(4) Uani 1 1 d . . . . .
H6 H 0.263481 0.050891 0.620021 0.022 Uiso 1 1 calc R U . . .
C7 C 0.33159(14) 0.1173(4) 0.75990(14) 0.0176(4) Uani 1 1 d . . . . .
H7 H 0.310812 -0.021299 0.778561 0.021 Uiso 1 1 calc R U . . .
C8 C 0.38975(13) 0.2775(4) 0.82638(14) 0.0155(4) Uani 1 1 d . . . . .
H8 H 0.408335 0.248840 0.890551 0.019 Uiso 1 1 calc R U . . .
C9 C 0.61335(13) 0.7901(4) 0.73811(13) 0.0139(4) Uani 1 1 d . . . . .
C10 C 0.56378(14) 1.0024(4) 0.71558(14) 0.0159(4) Uani 1 1 d . . . . .
H10 H 0.529813 1.051953 0.748524 0.019 Uiso 1 1 calc R U . . .
C11 C 0.56424(14) 1.1417(4) 0.64455(14) 0.0163(4) Uani 1 1 d . . . . .
H11 H 0.530753 1.287227 0.629950 0.020 Uiso 1 1 calc R U . . .
C12 C 0.61252(14) 1.0733(4) 0.59424(13) 0.0161(4) Uani 1 1 d . . . . .
C13 C 0.66036(14) 0.8576(4) 0.61701(14) 0.0167(4) Uani 1 1 d . . . . .
H13 H 0.692640 0.805558 0.582758 0.020 Uiso 1 1 calc R U . . .
C14 C 0.66190(14) 0.7175(4) 0.68831(13) 0.0152(4) Uani 1 1 d . . . . .
H14 H 0.695864 0.572661 0.703287 0.018 Uiso 1 1 calc R U . . .
C15 C 0.61456(15) 1.2275(4) 0.51880(14) 0.0204(5) Uani 1 1 d . . . . .
H15A H 0.556018 1.320798 0.490103 0.031 Uiso 1 1 calc R U . . .
H15B H 0.619573 1.128317 0.471255 0.031 Uiso 1 1 calc R U . . .
H15C H 0.669397 1.333742 0.545956 0.031 Uiso 1 1 calc R U . . .

loop_
_atom_site_aniso_label
_atom_site_aniso_U_11
_atom_site_aniso_U_22
_atom_site_aniso_U_33
_atom_site_aniso_U_23
_atom_site_aniso_U_13
_atom_site_aniso_U_12
S1 0.0154(2) 0.0142(3) 0.0158(2) 0.0009(2) 0.00936(19) 0.00157(19)
O1 0.0216(7) 0.0190(8) 0.0175(7) -0.0029(6) 0.0129(6) -0.0007(6)
N1 0.0163(8) 0.0151(9) 0.0150(8) -0.0030(7) 0.0090(7) -0.0016(7)
C1 0.0204(10) 0.0187(11) 0.0182(10) -0.0055(9) 0.0089(8) -0.0047(9)
C2 0.0141(9) 0.0115(9) 0.0132(9) 0.0038(8) 0.0062(8) 0.0033(8)
C3 0.0130(9) 0.0130(10) 0.0155(9) -0.0005(8) 0.0080(8) 0.0018(8)
C4 0.0152(9) 0.0153(10) 0.0166(10) 0.0020(8) 0.0089(8) 0.0016(8)
C5 0.0165(10) 0.0199(11) 0.0153(10) 0.0009(8) 0.0070(8) 0.0030(8)
C6 0.0147(10) 0.0172(11) 0.0218(10) -0.0053(9) 0.0076(8) -0.0008(8)
C7 0.0162(10) 0.0139(10) 0.0254(11) 0.0027(9) 0.0118(9) -0.0003(8)
C8 0.0146(9) 0.0176(10) 0.0160(10) 0.0039(8) 0.0084(8) 0.0030(8)
C9 0.0134(9) 0.0152(10) 0.0130(9) -0.0017(8) 0.0057(8) -0.0046(8)
C10 0.0146(9) 0.0176(10) 0.0170(10) -0.0030(8) 0.0084(8) -0.0012(8)
C11 0.0161(10) 0.0133(10) 0.0188(10) -0.0003(8) 0.0073(8) -0.0021(8)
C12 0.0153(9) 0.0166(10) 0.0149(10) -0.0020(8) 0.0056(8) -0.0065(8)
C13 0.0172(10) 0.0184(11) 0.0179(10) -0.0052(8) 0.0111(8) -0.0053(8)
C14 0.0146(9) 0.0145(10) 0.0172(10) -0.0023(8) 0.0079(8) -0.0011(8)
C15 0.0239(11) 0.0209(11) 0.0179(10) 0.0013(9) 0.0106(9) -0.0040(9)

loop_
_atom_type_symbol
_atom_type_description
_atom_type_scat_dispersion_real
_atom_type_scat_dispersion_imag
_atom_type_scat_source
C C 0.0033 0.0016 'International Tables Vol C Tables 4.2.6.8 and 6.1.1.4'
H H 0.0000 0.0000 'International Tables Vol C Tables 4.2.6.8 and 6.1.1.4'
N N 0.0061 0.0033 'International Tables Vol C Tables 4.2.6.8 and 6.1.1.4'
O O 0.0106 0.0060 'International Tables Vol C Tables 4.2.6.8 and 6.1.1.4'
S S 0.1246 0.1234 'International Tables Vol C Tables 4.2.6.8 and 6.1.1.4'

loop_
_geom_angle_atom_site_label_1
_geom_angle_atom_site_label_2
_geom_angle_atom_site_label_3
_geom_angle
_geom_angle_site_symmetry_1
_geom_angle_site_symmetry_3
_geom_angle_publ_flag
N1 S1 C9 102.88(9) . . ?
C1 N1 S1 116.34(13) . . ?
C2 N1 S1 121.20(14) . . ?
C2 N1 C1 118.48(16) . . ?
N1 C1 H1A 109.5 . . ?
N1 C1 H1B 109.5 . . ?
N1 C1 H1C 109.5 . . ?
H1A C1 H1B 109.5 . . ?
H1A C1 H1C 109.5 . . ?
H1B C1 H1C 109.5 . . ?
O1 C2 N1 121.13(18) . . ?
O1 C2 C3 120.82(18) . . ?
N1 C2 C3 118.05(16) . . ?
C4 C3 C2 122.54(18) . . ?
C8 C3 C2 117.76(17) . . ?
C8 C3 C4 119.52(18) . . ?
C3 C4 H4 120.1 . . ?
C5 C4 C3 119.85(19) . . ?
C5 C4 H4 120.1 . . ?
C4 C5 H5 119.7 . . ?
C4 C5 C6 120.58(19) . . ?
C6 C5 H5 119.7 . . ?
C5 C6 H6 120.1 . . ?
C5 C6 C7 119.73(19) . . ?
C7 C6 H6 120.1 . . ?
C6 C7 H7 120.1 . . ?
C8 C7 C6 119.89(19) . . ?
C8 C7 H7 120.1 . . ?
C3 C8 H8 119.8 . . ?
C7 C8 C3 120.43(18) . . ?
C7 C8 H8 119.8 . . ?
C10 C9 S1 123.91(15) . . ?
C10 C9 C14 119.67(18) . . ?
C14 C9 S1 116.42(16) . . ?
C9 C10 H10 120.2 . . ?
C11 C10 C9 119.59(19) . . ?
C11 C10 H10 120.2 . . ?
C10 C11 H11 119.1 . . ?
C10 C11 C12 121.72(19) . . ?
C12 C11 H11 119.1 . . ?
C11 C12 C13 117.65(19) . . ?
C11 C12 C15 121.46(19) . . ?
C13 C12 C15 120.89(19) . . ?
C12 C13 H13 119.2 . . ?
C14 C13 C12 121.61(19) . . ?
C14 C13 H13 119.2 . . ?
C9 C14 H14 120.1 . . ?
C13 C14 C9 119.75(19) . . ?
C13 C14 H14 120.1 . . ?
C12 C15 H15A 109.5 . . ?
C12 C15 H15B 109.5 . . ?
C12 C15 H15C 109.5 . . ?
H15A C15 H15B 109.5 . . ?
H15A C15 H15C 109.5 . . ?
H15B C15 H15C 109.5 . . ?

loop_
_geom_bond_atom_site_label_1
_geom_bond_atom_site_label_2
_geom_bond_distance
_geom_bond_site_symmetry_2
_geom_bond_publ_flag
S1 N1 1.6924(17) . ?
S1 C9 1.771(2) . ?
O1 C2 1.217(2) . ?
N1 C1 1.472(3) . ?
N1 C2 1.383(3) . ?
C1 H1A 0.9800 . ?
C1 H1B 0.9800 . ?
C1 H1C 0.9800 . ?
C2 C3 1.502(3) . ?
C3 C4 1.395(3) . ?
C3 C8 1.394(3) . ?
C4 H4 0.9500 . ?
C4 C5 1.385(3) . ?
C5 H5 0.9500 . ?
C5 C6 1.389(3) . ?
C6 H6 0.9500 . ?
C6 C7 1.392(3) . ?
C7 H7 0.9500 . ?
C7 C8 1.386(3) . ?
C8 H8 0.9500 . ?
C9 C10 1.391(3) . ?
C9 C14 1.396(3) . ?
C10 H10 0.9500 . ?
C10 C11 1.390(3) . ?
C11 H11 0.9500 . ?
C11 C12 1.393(3) . ?
C12 C13 1.396(3) . ?
C12 C15 1.506(3) . ?
C13 H13 0.9500 . ?
C13 C14 1.385(3) . ?
C14 H14 0.9500 . ?
C15 H15A 0.9800 . ?
C15 H15B 0.9800 . ?
C15 H15C 0.9800 . ?

loop_
_geom_torsion_atom_site_label_1
_geom_torsion_atom_site_label_2
_geom_torsion_atom_site_label_3
_geom_torsion_atom_site_label_4
_geom_torsion
_geom_torsion_site_symmetry_1
_geom_torsion_site_symmetry_2
_geom_torsion_site_symmetry_3
_geom_torsion_site_symmetry_4
_geom_torsion_publ_flag
S1 N1 C2 O1 155.10(15) . . . . ?
S1 N1 C2 C3 -25.5(2) . . . . ?
S1 C9 C10 C11 179.00(15) . . . . ?
S1 C9 C14 C13 -179.86(15) . . . . ?
O1 C2 C3 C4 129.1(2) . . . . ?
O1 C2 C3 C8 -45.8(3) . . . . ?
N1 S1 C9 C10 -2.64(19) . . . . ?
N1 S1 C9 C14 177.27(15) . . . . ?
N1 C2 C3 C4 -50.3(3) . . . . ?
N1 C2 C3 C8 134.74(19) . . . . ?
C1 N1 C2 O1 -1.6(3) . . . . ?
C1 N1 C2 C3 177.80(17) . . . . ?
C2 C3 C4 C5 -174.25(18) . . . . ?
C2 C3 C8 C7 175.10(18) . . . . ?
C3 C4 C5 C6 -0.7(3) . . . . ?
C4 C3 C8 C7 0.0(3) . . . . ?
C4 C5 C6 C7 0.2(3) . . . . ?
C5 C6 C7 C8 0.4(3) . . . . ?
C6 C7 C8 C3 -0.5(3) . . . . ?
C8 C3 C4 C5 0.6(3) . . . . ?
C9 S1 N1 C1 -84.18(16) . . . . ?
C9 S1 N1 C2 118.62(16) . . . . ?
C9 C10 C11 C12 0.6(3) . . . . ?
C10 C9 C14 C13 0.1(3) . . . . ?
C10 C11 C12 C13 0.5(3) . . . . ?
C10 C11 C12 C15 -178.63(18) . . . . ?
C11 C12 C13 C14 -1.4(3) . . . . ?
C12 C13 C14 C9 1.1(3) . . . . ?
C14 C9 C10 C11 -0.9(3) . . . . ?
C15 C12 C13 C14 177.76(18) . . . . ?
